data_9009655
loop_
_publ_author_name
'Schiferl, D.'
'Barrett, C. S.'

_publ_section_title
;
 The crystal structure of arsenic at 4.2, 78 and 299 K
 Sample: T = 299 K
;
_journal_coden_ASTM JACGAR
_journal_name_full 'Journal of Applied Crystallography'
_journal_page_first 30
_journal_page_last 36
_journal_paper_doi 10.1107/S0021889869006443
_journal_volume 2
_journal_year 1969
_chemical_formula_sum Sb
_chemical_name_common Antimony
_chemical_name_mineral Antimony
_chemical_name_systematic Antimony
_space_group_IT_number 166
_space_group_name_Hall '-R 3 2"'
_space_group_name_H-M_alt 'R -3 m :H'
_cell_angle_alpha 90
_cell_angle_beta 90
_cell_angle_gamma 120
_cell_formula_units_Z 6
_cell_length_a 4.3084
_cell_length_b 4.3084
_cell_length_c 11.2740
_cell_volume 181.234
_diffrn_ambient_temperature 299
_exptl_crystal_density_diffrn 6.693
_cod_database_code 9009655

loop_
_space_group_symop_operation_xyz
x,y,z
2/3+x,1/3+y,1/3+z
1/3+x,2/3+y,2/3+z
x,x-y,z
2/3+x,1/3+x-y,1/3+z
1/3+x,2/3+x-y,2/3+z
y,x,-z
2/3+y,1/3+x,1/3-z
1/3+y,2/3+x,2/3-z
-x+y,y,z
2/3-x+y,1/3+y,1/3+z
1/3-x+y,2/3+y,2/3+z
-x,-x+y,-z
2/3-x,1/3-x+y,1/3-z
1/3-x,2/3-x+y,2/3-z
-y,-x,z
2/3-y,1/3-x,1/3+z
1/3-y,2/3-x,2/3+z
x-y,-y,-z
2/3+x-y,1/3-y,1/3-z
1/3+x-y,2/3-y,2/3-z
y,-x+y,-z
2/3+y,1/3-x+y,1/3-z
1/3+y,2/3-x+y,2/3-z
-x+y,-x,z
2/3-x+y,1/3-x,1/3+z
1/3-x+y,2/3-x,2/3+z
-x,-y,-z
2/3-x,1/3-y,1/3-z
1/3-x,2/3-y,2/3-z
-y,x-y,z
2/3-y,1/3+x-y,1/3+z
1/3-y,2/3+x-y,2/3+z
x-y,x,-z
2/3+x-y,1/3+x,1/3-z
1/3+x-y,2/3+x,2/3-z

loop_
_atom_site_label
_atom_site_fract_x
_atom_site_fract_y
_atom_site_fract_z
Sb 0.00000 0.00000 0.23349

loop_
_cod_changelog_entry_id
_cod_changelog_entry_author
_cod_changelog_entry_date
_cod_changelog_entry_text
1 'Vaitkus, Antanas' 2024-11-26T15:34:00+02:00
;
 Marked entry as being related to AMCSD entry 0012838.
 Added the '_chemical_name_systematic' data item.
;

loop_
_cod_related_entry_id
_cod_related_entry_database
_cod_related_entry_code
1 AMCSD 0012838
